data_2217961
loop_
_publ_author_name
'Sun, Yi-Feng'
'Cui, Yi-Ping'

_publ_section_title
;4-{[(1,3-Benzothiazolium-2-yl)hydrazono](phenyl)methyl}-3-methyl-1-phenyl-1<i>H</i>-pyrazol-5-olate
 monohydrate
;
_journal_coeditor_code LH2599
_journal_issue 4
_journal_name_full 'Acta Crystallographica Section E'
_journal_page_first o690
_journal_paper_doi 10.1107/S1600536808006193
_journal_volume 64
_journal_year 2008
_chemical_formula_iupac 'C24 H19 N5 O S, H2 O'
_chemical_formula_moiety 'C24 H19 N5 O S, H2 O'
_chemical_formula_sum 'C24 H21 N5 O2 S'
_chemical_formula_weight 443.52
_chemical_name_systematic
;
4-{[(1,3-Benzothiazolium-2-yl)hydrazono](phenyl)methyl}-3-methyl-1-
phenyl-1H-pyrazol-5-olate monohydrate
;
_space_group_IT_number 2
_symmetry_cell_setting triclinic
_symmetry_space_group_name_Hall '-P 1'
_symmetry_space_group_name_H-M 'P -1'
_atom_sites_solution_hydrogens difmap
_atom_sites_solution_primary direct
_atom_sites_solution_secondary difmap
_cell_angle_alpha 67.173(4)
_cell_angle_beta 85.597(4)
_cell_angle_gamma 76.226(4)
_cell_formula_units_Z 2
_cell_length_a 7.1059(16)
_cell_length_b 12.906(3)
_cell_length_c 13.439(3)
_cell_measurement_reflns_used 2939
_cell_measurement_temperature 273(2)
_cell_measurement_theta_max 27.56
_cell_measurement_theta_min 2.95
_cell_volume 1103.1(4)
_computing_cell_refinement 'SAINT (Bruker, 1997)'
_computing_data_collection 'SMART (Bruker, 1997)'
_computing_data_reduction 'SAINT (Bruker, 1997)'
_computing_molecular_graphics 'SHELXTL (Sheldrick, 2008)'
_computing_publication_material 'SHELXTL (Sheldrick, 2008)'
_computing_structure_refinement 'SHELXL97 (Sheldrick, 2008)'
_computing_structure_solution 'SHELXS97 (Sheldrick, 2008)'
_diffrn_ambient_temperature 273(2)
_diffrn_measured_fraction_theta_full 0.983
_diffrn_measured_fraction_theta_max 0.983
_diffrn_measurement_device_type 'Bruker SMART CCD area-detector'
_diffrn_measurement_method '\f and \w'
_diffrn_radiation_monochromator graphite
_diffrn_radiation_source 'fine-focus sealed tube'
_diffrn_radiation_type MoK\a
_diffrn_radiation_wavelength 0.71073
_diffrn_reflns_av_R_equivalents 0.0176
_diffrn_reflns_av_sigmaI/netI 0.0342
_diffrn_reflns_limit_h_max 8
_diffrn_reflns_limit_h_min -8
_diffrn_reflns_limit_k_max 15
_diffrn_reflns_limit_k_min -11
_diffrn_reflns_limit_l_max 15
_diffrn_reflns_limit_l_min -15
_diffrn_reflns_number 5750
_diffrn_reflns_theta_full 25.04
_diffrn_reflns_theta_max 25.04
_diffrn_reflns_theta_min 1.64
_diffrn_standards_number 0
_exptl_absorpt_coefficient_mu 0.178
_exptl_absorpt_correction_T_max 0.9824
_exptl_absorpt_correction_T_min 0.9737
_exptl_absorpt_correction_type multi-scan
_exptl_absorpt_process_details '(SADABS; Sheldrick, 1996)'
_exptl_crystal_colour yellow
_exptl_crystal_density_diffrn 1.335
_exptl_crystal_density_method 'not measured'
_exptl_crystal_description block
_exptl_crystal_F_000 464
_exptl_crystal_size_max 0.15
_exptl_crystal_size_mid 0.12
_exptl_crystal_size_min 0.10
_refine_diff_density_max 0.268
_refine_diff_density_min -0.194
_refine_ls_extinction_coef 0.0158(18)
_refine_ls_extinction_method 'SHELXL97 (Sheldrick, 2008)'
_refine_ls_goodness_of_fit_ref 1.093
_refine_ls_hydrogen_treatment constr
_refine_ls_matrix_type full
_refine_ls_number_parameters 290
_refine_ls_number_reflns 3850
_refine_ls_number_restraints 3
_refine_ls_restrained_S_all 1.092
_refine_ls_R_factor_all 0.0595
_refine_ls_R_factor_gt 0.0511
_refine_ls_shift/su_max 0.000
_refine_ls_shift/su_mean 0.000
_refine_ls_structure_factor_coef Fsqd
_refine_ls_weighting_details 'calc w=1/[\s^2^(Fo^2^)+(0.0377P)^2^+1.1858P] where P=(Fo^2^+2Fc^2^)/3'
_refine_ls_weighting_scheme calc
_refine_ls_wR_factor_gt 0.1344
_refine_ls_wR_factor_ref 0.1391
_reflns_number_gt 3210
_reflns_number_total 3850
_reflns_threshold_expression I>2\s(I)
_cod_data_source_file lh2599.cif
_cod_data_source_block I
_cod_depositor_comments
;
The following automatic conversions were performed:
'_symmetry_cell_setting' value 'Triclinic' changed to 'triclinic'
according to '/home/saulius/struct/CIF-dictionaries/cif_core.dic'
dictionary named 'cif_core.dic' version 2.4.1 from 2010-06-29.

Automatic conversion script
Id: cif_fix_enum 1527 2010-12-29 10:47:43Z saulius 

The following automatic conversions were performed:

'_symmetry_cell_setting' value 'Triclinic' changed to 'triclinic'
according to /home/saulius/struct/CIF-dictionaries/cif_core.dic
dictionary named 'cif_core.dic' version 2.4.1 from 2010-06-29.

Automatic conversion script
Id: cif_fix_values 1715 2011-07-08 13:25:40Z adriana 
;
_cod_database_code 2217961
_cod_database_fobs_code 2217961

loop_
_symmetry_equiv_pos_as_xyz
'x, y, z'
'-x, -y, -z'

loop_
_atom_site_type_symbol
_atom_site_label
_atom_site_fract_x
_atom_site_fract_y
_atom_site_fract_z
_atom_site_U_iso_or_equiv
_atom_site_adp_type
_atom_site_calc_flag
_atom_site_refinement_flags
_atom_site_occupancy
S S1 0.85393(12) 0.44604(7) 0.44483(6) 0.0482(2) Uani d . 1
O O1 0.8025(3) 0.58715(19) 0.03090(16) 0.0513(5) Uani d . 1
O O2 0.9942(3) 0.28493(19) 0.14541(16) 0.0551(6) Uani d D 1
H H25 0.8965 0.2751 0.1203 0.066 Uiso d RD 1
H H26 1.0389 0.3328 0.0912 0.066 Uiso d RD 1
N N1 0.9422(3) 0.3293(2) 0.32447(18) 0.0416(5) Uani d . 1
H H1 0.9531 0.3109 0.2689 0.050 Uiso calc R 1
N N2 0.7798(3) 0.5218(2) 0.23487(19) 0.0448(6) Uani d . 1
H H2 0.7755 0.5181 0.1726 0.054 Uiso calc R 1
N N3 0.7050(4) 0.6224(2) 0.25456(19) 0.0475(6) Uani d . 1
N N4 0.5118(3) 0.6743(2) -0.06729(18) 0.0425(6) Uani d . 1
N N5 0.3329(4) 0.7428(2) -0.0612(2) 0.0483(6) Uani d . 1
C C1 0.8564(4) 0.4347(2) 0.3203(2) 0.0379(6) Uani d . 1
C C2 0.9815(4) 0.3026(3) 0.5016(2) 0.0458(7) Uani d . 1
C C3 1.0124(4) 0.2522(2) 0.4260(2) 0.0424(6) Uani d . 1
C C4 1.1057(5) 0.1373(3) 0.4546(3) 0.0580(8) Uani d . 1
H H4 1.1238 0.1024 0.4046 0.070 Uiso calc R 1
C C5 1.1705(6) 0.0766(3) 0.5594(3) 0.0730(11) Uani d . 1
H H5 1.2329 -0.0009 0.5805 0.088 Uiso calc R 1
C C6 1.1459(6) 0.1268(3) 0.6336(3) 0.0743(11) Uani d . 1
H H6 1.1942 0.0836 0.7036 0.089 Uiso calc R 1
C C7 1.0508(5) 0.2401(3) 0.6061(3) 0.0618(9) Uani d . 1
H H7 1.0334 0.2741 0.6567 0.074 Uiso calc R 1
C C8 0.5842(4) 0.7029(2) 0.1837(2) 0.0424(6) Uani d . 1
C C9 0.5070(4) 0.8052(2) 0.2121(2) 0.0450(7) Uani d . 1
C C10 0.5184(6) 0.9135(3) 0.1387(3) 0.0637(10) Uani d . 1
H H10 0.5788 0.9211 0.0732 0.076 Uiso calc R 1
C C11 0.4416(7) 1.0104(3) 0.1612(3) 0.0761(12) Uani d . 1
H H11 0.4489 1.0829 0.1106 0.091 Uiso calc R 1
C C12 0.3545(6) 0.9999(3) 0.2576(3) 0.0722(11) Uani d . 1
H H12 0.2995 1.0654 0.2723 0.087 Uiso calc R 1
C C13 0.3485(6) 0.8927(3) 0.3327(3) 0.0683(10) Uani d . 1
H H13 0.2921 0.8854 0.3991 0.082 Uiso calc R 1
C C14 0.4252(5) 0.7953(3) 0.3107(2) 0.0544(8) Uani d . 1
H H14 0.4217 0.7228 0.3626 0.065 Uiso calc R 1
C C15 0.5207(4) 0.7042(2) 0.0832(2) 0.0400(6) Uani d . 1
C C16 0.6280(4) 0.6487(2) 0.0189(2) 0.0412(6) Uani d . 1
C C17 0.3392(4) 0.7598(3) 0.0289(2) 0.0462(7) Uani d . 1
C C18 0.1601(5) 0.8263(3) 0.0615(3) 0.0729(11) Uani d . 1
H H18A 0.1789 0.9005 0.0529 0.109 Uiso calc R 1
H H18B 0.1335 0.7847 0.1357 0.109 Uiso calc R 1
H H18C 0.0528 0.8363 0.0168 0.109 Uiso calc R 1
C C19 0.5566(4) 0.6468(3) -0.1605(2) 0.0432(7) Uani d . 1
C C20 0.4799(5) 0.7263(3) -0.2587(2) 0.0567(8) Uani d . 1
H H20 0.4028 0.7975 -0.2639 0.068 Uiso calc R 1
C C21 0.5176(6) 0.7001(4) -0.3495(3) 0.0697(10) Uani d . 1
H H21 0.4660 0.7539 -0.4161 0.084 Uiso calc R 1
C C22 0.6305(6) 0.5954(4) -0.3418(3) 0.0713(11) Uani d . 1
H H22 0.6546 0.5776 -0.4030 0.086 Uiso calc R 1
C C23 0.7080(5) 0.5169(3) -0.2440(3) 0.0656(10) Uani d . 1
H H23 0.7860 0.4461 -0.2391 0.079 Uiso calc R 1
C C24 0.6718(5) 0.5417(3) -0.1523(3) 0.0533(8) Uani d . 1
H H24 0.7245 0.4881 -0.0859 0.064 Uiso calc R 1

loop_
_atom_site_aniso_label
_atom_site_aniso_U_11
_atom_site_aniso_U_22
_atom_site_aniso_U_33
_atom_site_aniso_U_12
_atom_site_aniso_U_13
_atom_site_aniso_U_23
S1 0.0615(5) 0.0509(5) 0.0402(4) -0.0127(4) -0.0018(3) -0.0254(3)
O1 0.0423(12) 0.0656(14) 0.0433(11) -0.0049(10) 0.0022(9) -0.0223(10)
O2 0.0562(13) 0.0765(15) 0.0451(12) -0.0244(11) 0.0044(10) -0.0317(11)
N1 0.0471(13) 0.0462(13) 0.0386(12) -0.0140(11) 0.0022(10) -0.0219(11)
N2 0.0536(15) 0.0465(14) 0.0398(13) -0.0094(11) -0.0044(11) -0.0225(11)
N3 0.0593(16) 0.0439(14) 0.0441(14) -0.0107(12) -0.0025(12) -0.0217(12)
N4 0.0437(13) 0.0494(14) 0.0378(12) -0.0101(11) 0.0015(10) -0.0207(11)
N5 0.0455(14) 0.0536(15) 0.0499(14) -0.0085(12) -0.0035(11) -0.0251(12)
C1 0.0398(15) 0.0432(15) 0.0370(14) -0.0147(12) 0.0009(11) -0.0189(12)
C2 0.0505(17) 0.0499(17) 0.0410(15) -0.0163(14) -0.0009(13) -0.0183(13)
C3 0.0420(15) 0.0445(16) 0.0437(15) -0.0146(13) 0.0014(12) -0.0174(13)
C4 0.063(2) 0.0499(19) 0.061(2) -0.0114(16) 0.0041(16) -0.0227(16)
C5 0.074(2) 0.052(2) 0.077(3) -0.0050(18) -0.012(2) -0.0091(19)
C6 0.081(3) 0.072(3) 0.055(2) -0.014(2) -0.0184(19) -0.0072(19)
C7 0.074(2) 0.066(2) 0.0454(18) -0.0179(18) -0.0098(16) -0.0188(16)
C8 0.0502(17) 0.0423(16) 0.0381(15) -0.0157(13) 0.0042(13) -0.0165(13)
C9 0.0537(17) 0.0456(16) 0.0399(15) -0.0136(14) -0.0020(13) -0.0190(13)
C10 0.105(3) 0.0468(18) 0.0417(17) -0.0216(18) 0.0103(17) -0.0185(14)
C11 0.130(4) 0.0421(18) 0.057(2) -0.024(2) 0.013(2) -0.0198(16)
C12 0.097(3) 0.054(2) 0.072(2) -0.009(2) 0.013(2) -0.0373(19)
C13 0.078(2) 0.072(2) 0.060(2) -0.0152(19) 0.0226(18) -0.0352(19)
C14 0.065(2) 0.0505(18) 0.0456(17) -0.0155(16) 0.0107(15) -0.0167(14)
C15 0.0466(16) 0.0393(15) 0.0368(14) -0.0130(12) 0.0011(12) -0.0154(12)
C16 0.0446(16) 0.0427(15) 0.0362(14) -0.0158(13) 0.0031(12) -0.0121(12)
C17 0.0479(17) 0.0460(16) 0.0473(16) -0.0101(13) 0.0000(13) -0.0208(14)
C18 0.060(2) 0.085(3) 0.077(3) 0.0082(19) -0.0081(19) -0.047(2)
C19 0.0476(16) 0.0533(17) 0.0388(15) -0.0244(14) 0.0074(12) -0.0221(13)
C20 0.060(2) 0.069(2) 0.0448(17) -0.0205(17) -0.0010(15) -0.0217(16)
C21 0.068(2) 0.107(3) 0.0412(18) -0.035(2) 0.0035(16) -0.028(2)
C22 0.071(2) 0.116(3) 0.061(2) -0.052(2) 0.0242(19) -0.057(2)
C23 0.065(2) 0.078(2) 0.081(3) -0.0356(19) 0.0250(19) -0.053(2)
C24 0.0599(19) 0.0571(19) 0.0522(18) -0.0248(16) 0.0109(15) -0.0259(15)

loop_
_atom_type_symbol
_atom_type_description
_atom_type_scat_dispersion_real
_atom_type_scat_dispersion_imag
_atom_type_scat_source
C C 0.0033 0.0016 'International Tables Vol C Tables 4.2.6.8 and 6.1.1.4'
H H 0.0000 0.0000 'International Tables Vol C Tables 4.2.6.8 and 6.1.1.4'
N N 0.0061 0.0033 'International Tables Vol C Tables 4.2.6.8 and 6.1.1.4'
O O 0.0106 0.0060 'International Tables Vol C Tables 4.2.6.8 and 6.1.1.4'
S S 0.1246 0.1234 'International Tables Vol C Tables 4.2.6.8 and 6.1.1.4'

loop_
_geom_angle_atom_site_label_1
_geom_angle_atom_site_label_2
_geom_angle_atom_site_label_3
_geom_angle
C1 S1 C2 89.71(13)
H25 O2 H26 104.4
C1 N1 C3 114.1(2)
C1 N1 H1 122.9
C3 N1 H1 122.9
C1 N2 N3 113.0(2)
C1 N2 H2 123.5
N3 N2 H2 123.5
C8 N3 N2 116.6(2)
C16 N4 N5 111.7(2)
C16 N4 C19 128.9(2)
N5 N4 C19 119.3(2)
C17 N5 N4 105.4(2)
N2 C1 N1 125.9(2)
N2 C1 S1 121.5(2)
N1 C1 S1 112.7(2)
C7 C2 C3 120.3(3)
C7 C2 S1 128.5(3)
C3 C2 S1 111.2(2)
C4 C3 N1 126.9(3)
C4 C3 C2 120.8(3)
N1 C3 C2 112.2(3)
C5 C4 C3 117.7(3)
C5 C4 H4 121.2
C3 C4 H4 121.2
C6 C5 C4 121.8(4)
C6 C5 H5 119.1
C4 C5 H5 119.1
C5 C6 C7 120.7(3)
C5 C6 H6 119.6
C7 C6 H6 119.6
C6 C7 C2 118.6(3)
C6 C7 H7 120.7
C2 C7 H7 120.7
N3 C8 C15 127.9(3)
N3 C8 C9 113.3(2)
C15 C8 C9 118.8(2)
C14 C9 C10 118.6(3)
C14 C9 C8 121.8(3)
C10 C9 C8 119.7(3)
C11 C10 C9 121.0(3)
C11 C10 H10 119.5
C9 C10 H10 119.5
C12 C11 C10 119.9(3)
C12 C11 H11 120.0
C10 C11 H11 120.0
C11 C12 C13 119.7(3)
C11 C12 H12 120.2
C13 C12 H12 120.2
C12 C13 C14 120.6(3)
C12 C13 H13 119.7
C14 C13 H13 119.7
C9 C14 C13 120.1(3)
C9 C14 H14 119.9
C13 C14 H14 119.9
C16 C15 C17 104.9(2)
C16 C15 C8 126.7(3)
C17 C15 C8 128.4(3)
O1 C16 N4 123.3(3)
O1 C16 C15 130.4(3)
N4 C16 C15 106.3(2)
N5 C17 C15 111.8(3)
N5 C17 C18 118.1(3)
C15 C17 C18 130.1(3)
C17 C18 H18A 109.5
C17 C18 H18B 109.5
H18A C18 H18B 109.5
C17 C18 H18C 109.5
H18A C18 H18C 109.5
H18B C18 H18C 109.5
C20 C19 C24 120.5(3)
C20 C19 N4 118.8(3)
C24 C19 N4 120.7(3)
C19 C20 C21 119.7(3)
C19 C20 H20 120.2
C21 C20 H20 120.2
C22 C21 C20 120.2(4)
C22 C21 H21 119.9
C20 C21 H21 119.9
C21 C22 C23 119.8(3)
C21 C22 H22 120.1
C23 C22 H22 120.1
C22 C23 C24 120.7(4)
C22 C23 H23 119.6
C24 C23 H23 119.6
C19 C24 C23 119.1(3)
C19 C24 H24 120.5
C23 C24 H24 120.5

loop_
_geom_bond_atom_site_label_1
_geom_bond_atom_site_label_2
_geom_bond_distance
S1 C1 1.735(3)
S1 C2 1.744(3)
O1 C16 1.287(3)
O2 H25 0.8500
O2 H26 0.8500
N1 C1 1.332(3)
N1 C3 1.384(4)
N1 H1 0.8600
N2 C1 1.297(3)
N2 N3 1.397(3)
N2 H2 0.8600
N3 C8 1.288(4)
N4 C16 1.361(3)
N4 N5 1.382(3)
N4 C19 1.424(3)
N5 C17 1.317(4)
C2 C7 1.380(4)
C2 C3 1.384(4)
C3 C4 1.384(4)
C4 C5 1.372(5)
C4 H4 0.9300
C5 C6 1.365(5)
C5 H5 0.9300
C6 C7 1.371(5)
C6 H6 0.9300
C7 H7 0.9300
C8 C15 1.449(4)
C8 C9 1.484(4)
C9 C14 1.377(4)
C9 C10 1.379(4)
C10 C11 1.377(5)
C10 H10 0.9300
C11 C12 1.365(5)
C11 H11 0.9300
C12 C13 1.369(5)
C12 H12 0.9300
C13 C14 1.379(5)
C13 H13 0.9300
C14 H14 0.9300
C15 C16 1.400(4)
C15 C17 1.418(4)
C17 C18 1.495(4)
C18 H18A 0.9600
C18 H18B 0.9600
C18 H18C 0.9600
C19 C20 1.373(4)
C19 C24 1.375(4)
C20 C21 1.379(5)
C20 H20 0.9300
C21 C22 1.367(6)
C21 H21 0.9300
C22 C23 1.368(5)
C22 H22 0.9300
C23 C24 1.379(4)
C23 H23 0.9300
C24 H24 0.9300

loop_
_geom_hbond_atom_site_label_D
_geom_hbond_atom_site_label_H
_geom_hbond_atom_site_label_A
_geom_hbond_site_symmetry_A
_geom_hbond_distance_DH
_geom_hbond_distance_HA
_geom_hbond_distance_DA
_geom_hbond_angle_DHA
_geom_hbond_publ_flag
O2 H25 N5 2_665 0.85 1.97 2.815(3) 178.3 y
O2 H26 O1 2_765 0.85 2.00 2.829(3) 166.2 y
N1 H1 O2 . 0.86 1.81 2.662(3) 173.0 y
N2 H2 O1 . 0.86 1.78 2.541(3) 146.4 y

loop_
_geom_torsion_atom_site_label_1
_geom_torsion_atom_site_label_2
_geom_torsion_atom_site_label_3
_geom_torsion_atom_site_label_4
_geom_torsion
C1 N2 N3 C8 -162.4(3)
C16 N4 N5 C17 0.3(3)
C19 N4 N5 C17 -175.6(2)
N3 N2 C1 N1 -178.3(2)
N3 N2 C1 S1 2.1(3)
C3 N1 C1 N2 179.8(3)
C3 N1 C1 S1 -0.6(3)
C2 S1 C1 N2 -178.6(2)
C2 S1 C1 N1 1.7(2)
C1 S1 C2 C7 176.8(3)
C1 S1 C2 C3 -2.5(2)
C1 N1 C3 C4 179.2(3)
C1 N1 C3 C2 -1.4(3)
C7 C2 C3 C4 2.8(5)
S1 C2 C3 C4 -177.9(2)
C7 C2 C3 N1 -176.7(3)
S1 C2 C3 N1 2.6(3)
N1 C3 C4 C5 177.6(3)
C2 C3 C4 C5 -1.7(5)
C3 C4 C5 C6 -0.4(6)
C4 C5 C6 C7 1.5(6)
C5 C6 C7 C2 -0.4(6)
C3 C2 C7 C6 -1.7(5)
S1 C2 C7 C6 179.2(3)
N2 N3 C8 C15 -2.5(4)
N2 N3 C8 C9 178.3(2)
N3 C8 C9 C14 -52.3(4)
C15 C8 C9 C14 128.3(3)
N3 C8 C9 C10 127.0(3)
C15 C8 C9 C10 -52.3(4)
C14 C9 C10 C11 -3.1(6)
C8 C9 C10 C11 177.5(3)
C9 C10 C11 C12 0.7(7)
C10 C11 C12 C13 1.6(7)
C11 C12 C13 C14 -1.6(6)
C10 C9 C14 C13 3.1(5)
C8 C9 C14 C13 -177.5(3)
C12 C13 C14 C9 -0.7(6)
N3 C8 C15 C16 -30.2(5)
C9 C8 C15 C16 149.0(3)
N3 C8 C15 C17 149.2(3)
C9 C8 C15 C17 -31.6(4)
N5 N4 C16 O1 -179.2(2)
C19 N4 C16 O1 -3.8(4)
N5 N4 C16 C15 -0.8(3)
C19 N4 C16 C15 174.6(3)
C17 C15 C16 O1 179.2(3)
C8 C15 C16 O1 -1.2(5)
C17 C15 C16 N4 0.9(3)
C8 C15 C16 N4 -179.5(3)
N4 N5 C17 C15 0.4(3)
N4 N5 C17 C18 -176.6(3)
C16 C15 C17 N5 -0.8(3)
C8 C15 C17 N5 179.7(3)
C16 C15 C17 C18 175.6(3)
C8 C15 C17 C18 -3.9(5)
C16 N4 C19 C20 -142.4(3)
N5 N4 C19 C20 32.7(4)
C16 N4 C19 C24 38.7(4)
N5 N4 C19 C24 -146.2(3)
C24 C19 C20 C21 0.5(5)
N4 C19 C20 C21 -178.4(3)
C19 C20 C21 C22 0.1(5)
C20 C21 C22 C23 -0.7(5)
C21 C22 C23 C24 0.7(5)
C20 C19 C24 C23 -0.5(4)
N4 C19 C24 C23 178.4(3)
C22 C23 C24 C19 -0.1(5)

loop_
_cod_related_entry_id
_cod_related_entry_database
_cod_related_entry_code
1 ChemSpider 30655466
